data_7007155
loop_
_publ_author_name
'Stephenson, Maria D.'
'Hardie, Michaele J.'

_publ_section_title
;
 Coordination and hydrogen bonded network structures of Cu(II) with
 mixed ligands: a hybrid hydrogen bonded material, an infinite sandwich
 arrangement, and a 3-D net.
;
_journal_issue 28
_journal_name_full 'Dalton transactions (Cambridge, England : 2003)'
_journal_page_first 3407
_journal_page_last 3417
_journal_paper_doi 10.1039/b600357e
_journal_year 2006
_chemical_formula_sum 'C14 H9 Cl2 Cu N3 O2'
_chemical_formula_weight 385.68
_chemical_name_common
;tetrachlorobis(1,10-phenanthroline-5,6-dione)dicopper(ii)
acetonitrile clathrate
;
_chemical_name_systematic
;
tetrachlorobis(1,10-phenanthroline-5,6-dione)dicopper(II) acetonitrile
clathrate
;
_space_group_IT_number 14
_symmetry_cell_setting monoclinic
_symmetry_space_group_name_Hall '-P 2yn'
_symmetry_space_group_name_H-M 'P 1 21/n 1'
_atom_sites_solution_hydrogens geom
_atom_sites_solution_primary direct
_atom_sites_solution_secondary difmap
_audit_creation_method SHELXL-97
_cell_angle_alpha 90.00
_cell_angle_beta 103.696(1)
_cell_angle_gamma 90.00
_cell_formula_units_Z 4
_cell_length_a 8.3147(1)
_cell_length_b 13.5527(2)
_cell_length_c 13.4095(2)
_cell_measurement_temperature 150(2)
_cell_volume 1468.11(4)
_computing_structure_refinement 'SHELXL-97 (Sheldrick, 1997)'
_computing_structure_solution 'SHELXS-97 (Sheldrick, 1990)'
_diffrn_ambient_temperature 173(2)
_diffrn_measured_fraction_theta_full 0.998
_diffrn_measured_fraction_theta_max 0.998
_diffrn_measurement_device_type CCD
_diffrn_radiation_monochromator graphite
_diffrn_radiation_source 'fine-focus sealed tube'
_diffrn_radiation_type MoK\a
_diffrn_radiation_wavelength 0.71073
_diffrn_reflns_av_R_equivalents 0.0849
_diffrn_reflns_av_sigmaI/netI 0.0569
_diffrn_reflns_limit_h_max 10
_diffrn_reflns_limit_h_min -10
_diffrn_reflns_limit_k_max 17
_diffrn_reflns_limit_k_min -17
_diffrn_reflns_limit_l_max 17
_diffrn_reflns_limit_l_min -17
_diffrn_reflns_number 21813
_diffrn_reflns_theta_full 27.48
_diffrn_reflns_theta_max 27.48
_diffrn_reflns_theta_min 2.63
_exptl_absorpt_coefficient_mu 1.860
_exptl_absorpt_correction_T_max 0.9127
_exptl_absorpt_correction_T_min 0.4626
_exptl_absorpt_correction_type multi-scan
_exptl_crystal_colour green
_exptl_crystal_density_diffrn 1.745
_exptl_crystal_density_method 'not measured'
_exptl_crystal_description needle
_exptl_crystal_F_000 772
_exptl_crystal_size_max 0.49
_exptl_crystal_size_mid 0.06
_exptl_crystal_size_min 0.05
_refine_diff_density_max 0.469
_refine_diff_density_min -0.690
_refine_diff_density_rms 0.143
_refine_ls_extinction_method none
_refine_ls_goodness_of_fit_ref 1.024
_refine_ls_hydrogen_treatment constr
_refine_ls_matrix_type full
_refine_ls_number_parameters 203
_refine_ls_number_reflns 3362
_refine_ls_number_restraints 0
_refine_ls_restrained_S_all 1.024
_refine_ls_R_factor_all 0.0575
_refine_ls_R_factor_gt 0.0357
_refine_ls_shift/su_max 0.001
_refine_ls_shift/su_mean 0.000
_refine_ls_structure_factor_coef Fsqd
_refine_ls_weighting_details 'calc w=1/[\s^2^(Fo^2^)+(0.0549P)^2^+0.0000P] where P=(Fo^2^+2Fc^2^)/3'
_refine_ls_weighting_scheme calc
_refine_ls_wR_factor_gt 0.0866
_refine_ls_wR_factor_ref 0.0947
_reflns_number_gt 2571
_reflns_number_total 3362
_reflns_threshold_expression >2sigma(I)
_cod_data_source_file b600357e.txt
_cod_data_source_block complex_1
_cod_depositor_comments
;
The following automatic conversions were performed:
'_symmetry_cell_setting' value 'Monoclinic' changed to 'monoclinic'
according to '/home/saulius/struct/CIF-dictionaries/cif_core.dic'
dictionary named 'cif_core.dic' version 2.4.1 from
2010-06-29.

'_exptl_absorpt_correction_type' value 'multiscan' changed to
'multi-scan' according to
'/home/saulius/struct/CIF-dictionaries/cif_core.dic' dictionary named
'cif_core.dic' version 2.4.1 from 2010-06-29.

Automatic conversion script
Id: cif_fix_enum 1527 2010-12-29 10:47:43Z saulius 
;
_cod_original_cell_volume 1468.10(4)
_cod_original_sg_symbol_H-M P2(1)/n
_cod_database_code 7007155

loop_
_symmetry_equiv_pos_as_xyz
'x, y, z'
'-x+1/2, y+1/2, -z+1/2'
'-x, -y, -z'
'x-1/2, -y-1/2, z-1/2'

loop_
_atom_site_label
_atom_site_type_symbol
_atom_site_fract_x
_atom_site_fract_y
_atom_site_fract_z
_atom_site_U_iso_or_equiv
_atom_site_adp_type
_atom_site_occupancy
_atom_site_symmetry_multiplicity
_atom_site_calc_flag
_atom_site_refinement_flags
_atom_site_disorder_assembly
_atom_site_disorder_group
Cu1 Cu 0.18975(3) 0.49194(2) 0.97903(2) 0.02116(12) Uani 1 1 d . . .
Cl1 Cl -0.00472(7) 0.60817(4) 0.91818(5) 0.02603(16) Uani 1 1 d . . .
O1 O 0.8200(2) 0.36785(13) 1.34073(14) 0.0352(5) Uani 1 1 d . . .
N1 N 0.3794(2) 0.39998(14) 1.04217(15) 0.0217(4) Uani 1 1 d . . .
Cl2 Cl 0.13755(7) 0.41284(5) 0.82801(4) 0.02817(17) Uani 1 1 d . . .
O2 O 0.7505(2) 0.55422(14) 1.39902(13) 0.0319(4) Uani 1 1 d . . .
C2 C 0.4078(3) 0.31036(18) 1.0079(2) 0.0281(6) Uani 1 1 d . . .
H2 H 0.3402 0.2878 0.9447 0.034 Uiso 1 1 calc R . .
C3 C 0.5323(3) 0.24950(19) 1.0616(2) 0.0301(6) Uani 1 1 d . . .
H3 H 0.5495 0.1862 1.0356 0.036 Uiso 1 1 calc R . .
C4 C 0.6312(3) 0.28203(18) 1.15362(19) 0.0281(6) Uani 1 1 d . . .
H4 H 0.7172 0.2413 1.1916 0.034 Uiso 1 1 calc R . .
C5 C 0.7067(3) 0.41422(19) 1.28810(19) 0.0269(6) Uani 1 1 d . . .
C6 C 0.6655(3) 0.51786(19) 1.3224(2) 0.0258(6) Uani 1 1 d . . .
C7 C 0.4634(3) 0.65905(19) 1.2898(2) 0.0294(6) Uani 1 1 d . . .
H7 H 0.5190 0.6885 1.3528 0.035 Uiso 1 1 calc R . .
C8 C 0.3277(3) 0.70461(19) 1.2276(2) 0.0313(6) Uani 1 1 d . . .
H8 H 0.2890 0.7659 1.2471 0.038 Uiso 1 1 calc R . .
C9 C 0.2484(3) 0.65939(18) 1.1358(2) 0.0275(6) Uani 1 1 d . . .
H9 H 0.1556 0.6913 1.0930 0.033 Uiso 1 1 calc R . .
N10 N 0.2978(2) 0.57298(14) 1.10593(15) 0.0225(4) Uani 1 1 d . . .
C11 C 0.4310(3) 0.52860(17) 1.16714(19) 0.0213(5) Uani 1 1 d . . .
C12 C 0.4745(3) 0.43204(17) 1.13214(18) 0.0216(5) Uani 1 1 d . . .
C13 C 0.5176(3) 0.56966(18) 1.25901(18) 0.0233(5) Uani 1 1 d . . .
C14 C 0.6034(3) 0.37499(18) 1.18978(19) 0.0234(5) Uani 1 1 d . . .
N20 N 0.4361(4) 0.3857(2) 1.4039(3) 0.0583(8) Uani 1 1 d . . .
C21 C 0.3232(4) 0.4349(3) 1.3939(2) 0.0449(8) Uani 1 1 d . . .
C22 C 0.1799(4) 0.4993(3) 1.3774(3) 0.0664(13) Uani 1 1 d . . .
H22C H 0.2110 0.5617 1.4137 0.104(19) Uiso 1 1 calc R . .
H22A H 0.0924 0.4675 1.4036 0.085(13) Uiso 1 1 calc R . .
H22B H 0.1396 0.5121 1.3038 0.077(13) Uiso 1 1 calc R . .

loop_
_atom_site_aniso_label
_atom_site_aniso_U_11
_atom_site_aniso_U_22
_atom_site_aniso_U_33
_atom_site_aniso_U_23
_atom_site_aniso_U_13
_atom_site_aniso_U_12
Cu1 0.02016(18) 0.02095(18) 0.02122(18) 0.00007(11) 0.00262(13) 0.00164(11)
Cl1 0.0248(3) 0.0233(3) 0.0292(3) 0.0067(2) 0.0048(3) 0.0034(2)
O1 0.0318(10) 0.0324(10) 0.0354(11) 0.0075(8) -0.0040(8) 0.0021(9)
N1 0.0221(10) 0.0220(11) 0.0205(10) -0.0005(8) 0.0040(8) -0.0008(9)
Cl2 0.0280(3) 0.0334(4) 0.0218(3) -0.0029(2) 0.0034(3) 0.0016(3)
O2 0.0325(10) 0.0386(11) 0.0219(9) -0.0019(8) 0.0011(8) -0.0086(9)
C2 0.0276(13) 0.0269(14) 0.0280(14) -0.0049(11) 0.0032(11) 0.0015(11)
C3 0.0344(14) 0.0202(13) 0.0350(15) -0.0021(11) 0.0070(12) 0.0060(11)
C4 0.0279(13) 0.0229(13) 0.0319(14) 0.0048(11) 0.0038(11) 0.0043(11)
C5 0.0243(12) 0.0284(14) 0.0265(13) 0.0046(11) 0.0032(11) -0.0023(11)
C6 0.0246(13) 0.0296(14) 0.0238(14) 0.0035(11) 0.0070(11) -0.0069(11)
C7 0.0293(13) 0.0275(14) 0.0309(14) -0.0076(11) 0.0064(11) -0.0058(11)
C8 0.0341(14) 0.0213(13) 0.0379(15) -0.0062(11) 0.0073(12) 0.0011(11)
C9 0.0266(13) 0.0208(12) 0.0345(15) -0.0009(11) 0.0057(11) 0.0004(11)
N10 0.0222(10) 0.0191(10) 0.0251(11) 0.0011(8) 0.0035(8) 0.0008(8)
C11 0.0215(12) 0.0200(12) 0.0238(13) 0.0004(10) 0.0079(10) -0.0013(10)
C12 0.0196(11) 0.0212(12) 0.0250(13) 0.0007(10) 0.0076(10) -0.0014(10)
C13 0.0247(12) 0.0229(13) 0.0228(12) 0.0002(10) 0.0066(10) -0.0047(10)
C14 0.0210(12) 0.0242(13) 0.0245(13) 0.0034(10) 0.0046(10) -0.0006(10)
N20 0.0643(19) 0.0443(17) 0.075(2) -0.0065(16) 0.0344(17) -0.0136(16)
C21 0.0481(19) 0.056(2) 0.0300(16) 0.0022(15) 0.0076(14) -0.0234(18)
C22 0.0370(19) 0.109(4) 0.051(2) 0.045(2) 0.0045(16) 0.0018(19)

loop_
_atom_type_symbol
_atom_type_description
_atom_type_scat_dispersion_real
_atom_type_scat_dispersion_imag
_atom_type_scat_source
C C 0.0033 0.0016 'International Tables Vol C Tables 4.2.6.8 and 6.1.1.4'
H H 0.0000 0.0000 'International Tables Vol C Tables 4.2.6.8 and 6.1.1.4'
N N 0.0061 0.0033 'International Tables Vol C Tables 4.2.6.8 and 6.1.1.4'
O O 0.0106 0.0060 'International Tables Vol C Tables 4.2.6.8 and 6.1.1.4'
Cl Cl 0.1484 0.1585 'International Tables Vol C Tables 4.2.6.8 and 6.1.1.4'
Cu Cu 0.3201 1.2651 'International Tables Vol C Tables 4.2.6.8 and 6.1.1.4'

loop_
_geom_angle_atom_site_label_1
_geom_angle_atom_site_label_2
_geom_angle_atom_site_label_3
_geom_angle
_geom_angle_site_symmetry_1
_geom_angle_site_symmetry_3
_geom_angle_publ_flag
N1 Cu1 N10 80.68(8) . . ?
N1 Cu1 Cl2 92.77(6) . . ?
N10 Cu1 Cl2 164.03(6) . . ?
N1 Cu1 Cl1 173.68(6) . . ?
N10 Cu1 Cl1 93.53(6) . . ?
Cl2 Cu1 Cl1 92.18(2) . . ?
N1 Cu1 Cl1 87.62(6) . 3_567 ?
N10 Cu1 Cl1 92.10(6) . 3_567 ?
Cl2 Cu1 Cl1 102.22(2) . 3_567 ?
Cl1 Cu1 Cl1 95.16(2) . 3_567 ?
Cu1 Cl1 Cu1 84.84(2) . 3_567 ?
C2 N1 C12 119.1(2) . . ?
C2 N1 Cu1 126.58(17) . . ?
C12 N1 Cu1 114.10(15) . . ?
N1 C2 C3 122.2(2) . . ?
C4 C3 C2 119.2(2) . . ?
C3 C4 C14 119.2(2) . . ?
O1 C5 C14 122.4(2) . . ?
O1 C5 C6 119.8(2) . . ?
C14 C5 C6 117.8(2) . . ?
O2 C6 C13 122.0(2) . . ?
O2 C6 C5 120.0(2) . . ?
C13 C6 C5 118.0(2) . . ?
C8 C7 C13 119.1(2) . . ?
C7 C8 C9 119.0(2) . . ?
N10 C9 C8 122.5(2) . . ?
C9 N10 C11 118.3(2) . . ?
C9 N10 Cu1 128.00(17) . . ?
C11 N10 Cu1 113.64(16) . . ?
N10 C11 C13 122.6(2) . . ?
N10 C11 C12 115.6(2) . . ?
C13 C11 C12 121.8(2) . . ?
N1 C12 C14 121.8(2) . . ?
N1 C12 C11 116.0(2) . . ?
C14 C12 C11 122.2(2) . . ?
C11 C13 C7 118.5(2) . . ?
C11 C13 C6 120.0(2) . . ?
C7 C13 C6 121.5(2) . . ?
C4 C14 C12 118.6(2) . . ?
C4 C14 C5 121.6(2) . . ?
C12 C14 C5 119.9(2) . . ?
N20 C21 C22 177.8(4) . . ?

loop_
_geom_bond_atom_site_label_1
_geom_bond_atom_site_label_2
_geom_bond_distance
_geom_bond_site_symmetry_2
_geom_bond_publ_flag
Cu1 N1 2.031(2) . ?
Cu1 N10 2.046(2) . ?
Cu1 Cl2 2.2411(6) . ?
Cu1 Cl1 2.2665(6) . ?
Cu1 Cl1 2.6668(7) 3_567 ?
Cl1 Cu1 2.6668(7) 3_567 ?
O1 C5 1.211(3) . ?
N1 C2 1.339(3) . ?
N1 C12 1.348(3) . ?
O2 C6 1.206(3) . ?
C2 C3 1.385(3) . ?
C3 C4 1.383(3) . ?
C4 C14 1.389(3) . ?
C5 C14 1.491(3) . ?
C5 C6 1.542(4) . ?
C6 C13 1.494(4) . ?
C7 C8 1.380(4) . ?
C7 C13 1.389(3) . ?
C8 C9 1.393(4) . ?
C9 N10 1.334(3) . ?
N10 C11 1.353(3) . ?
C11 C13 1.388(3) . ?
C11 C12 1.464(3) . ?
C12 C14 1.397(3) . ?
N20 C21 1.133(4) . ?
C21 C22 1.451(5) . ?
